data_4511788
loop_
_publ_author_name
'White, Keith F.'
'Abrahams, Brendan F.'
'Maynard-Casely, Helen'
'Robson, Richard'

_publ_section_title
;
 Li+and Ca2+Derivatives of the Isonicotinate-N-oxide Ion Including Single
 Crystal-to-Single Crystal Transformations
;
_journal_issue 9
_journal_name_full 'Crystal Growth &amp; Design'
_journal_page_first 4602
_journal_paper_doi 10.1021/cg500710t
_journal_volume 14
_journal_year 2014
_chemical_formula_sum 'C12 H8 Ca N2 O6'
_chemical_formula_weight 316.28
_chemical_name_systematic
;
 ?
;
_space_group_IT_number 14
_symmetry_cell_setting monoclinic
_symmetry_space_group_name_Hall '-P 2ybc'
_symmetry_space_group_name_H-M 'P 1 21/c 1'
_atom_sites_solution_hydrogens geom
_atom_sites_solution_primary direct
_atom_sites_solution_secondary difmap
_audit_creation_method SHELXL-97
_cell_angle_alpha 90.00
_cell_angle_beta 107.826(9)
_cell_angle_gamma 90.00
_cell_formula_units_Z 2
_cell_length_a 7.0489(6)
_cell_length_b 10.8422(7)
_cell_length_c 8.0341(7)
_cell_measurement_reflns_used 3543
_cell_measurement_temperature 130(2)
_cell_measurement_theta_max 78.90
_cell_measurement_theta_min 5.78
_cell_volume 584.53(9)
_computing_cell_refinement
;
CrysAlisPro, Oxford Diffraction Ltd.,
Version 1.171.33.52 (release 06-11-2009 CrysAlis171 .NET)
(compiled Nov  6 2009,16:24:50)
;
_computing_data_collection
;
CrysAlisPro, Oxford Diffraction Ltd.,
Version 1.171.33.52 (release 06-11-2009 CrysAlis171 .NET)
(compiled Nov  6 2009,16:24:50)
;
_computing_data_reduction
;
CrysAlisPro, Oxford Diffraction Ltd.,
Version 1.171.33.52 (release 06-11-2009 CrysAlis171 .NET)
(compiled Nov  6 2009,16:24:50)
;
_computing_structure_refinement 'SHELXL-97 (Sheldrick, 1997)'
_computing_structure_solution 'SHELXS-97 (Sheldrick, 1997)'
_diffrn_ambient_temperature 130(2)
_diffrn_measured_fraction_theta_full 0.996
_diffrn_measured_fraction_theta_max 0.996
_diffrn_measurement_device_type 'Xcalibur, Atlas, Gemini'
_diffrn_measurement_method '\w scans'
_diffrn_radiation_monochromator mirror
_diffrn_radiation_source 'Nova (Cu) X-ray Source'
_diffrn_radiation_type CuK\a
_diffrn_radiation_wavelength 1.54184
_diffrn_reflns_av_R_equivalents 0.0256
_diffrn_reflns_av_sigmaI/netI 0.0147
_diffrn_reflns_limit_h_max 8
_diffrn_reflns_limit_h_min -8
_diffrn_reflns_limit_k_max 12
_diffrn_reflns_limit_k_min -12
_diffrn_reflns_limit_l_max 9
_diffrn_reflns_limit_l_min -8
_diffrn_reflns_number 3261
_diffrn_reflns_theta_full 67.48
_diffrn_reflns_theta_max 67.48
_diffrn_reflns_theta_min 6.60
_exptl_absorpt_coefficient_mu 4.980
_exptl_absorpt_correction_T_max 0.289
_exptl_absorpt_correction_T_min 0.073
_exptl_absorpt_correction_type gaussian
_exptl_absorpt_process_details
;
CrysAlisPro, Oxford Diffraction Ltd.,
Version 1.171.33.52 (release 06-11-2009 CrysAlis171 .NET)
(compiled Nov  6 2009,16:24:50)
Numerical absorption correction based on gaussian integration over
            a multifaceted crystal model
;
_exptl_crystal_colour Colourless
_exptl_crystal_density_diffrn 1.797
_exptl_crystal_density_method 'not measured'
_exptl_crystal_description Rhombohedral
_exptl_crystal_F_000 324
_exptl_crystal_size_max 0.510
_exptl_crystal_size_mid 0.300
_exptl_crystal_size_min 0.175
_refine_diff_density_max 0.447
_refine_diff_density_min -0.726
_refine_diff_density_rms 0.097
_refine_ls_extinction_method none
_refine_ls_goodness_of_fit_ref 1.151
_refine_ls_hydrogen_treatment constr
_refine_ls_matrix_type full
_refine_ls_number_parameters 97
_refine_ls_number_reflns 1055
_refine_ls_number_restraints 0
_refine_ls_restrained_S_all 1.151
_refine_ls_R_factor_all 0.0679
_refine_ls_R_factor_gt 0.0581
_refine_ls_shift/su_max 0.000
_refine_ls_shift/su_mean 0.000
_refine_ls_structure_factor_coef Fsqd
_refine_ls_weighting_details 'calc w=1/[\s^2^(Fo^2^)+(0.0873P)^2^+1.3811P] where P=(Fo^2^+2Fc^2^)/3'
_refine_ls_weighting_scheme calc
_refine_ls_wR_factor_gt 0.1654
_refine_ls_wR_factor_ref 0.1752
_reflns_number_gt 924
_reflns_number_total 1055
_reflns_threshold_expression >2sigma(I)
_cod_data_source_file cg500710t_si_002.cif
_cod_data_source_block Ca(inox)2
_cod_depositor_comments
;
The following automatic conversions were performed:

'_symmetry_cell_setting' value 'Monoclinic' changed to 'monoclinic'
according to
/home/saulius/struct/COD-crude-data--automatic-downloads/rss-feeds/ACS/lib/dictionaries/cif_core.dic
dictionary named 'cif_core.dic' version 2.4.2 from
2011-04-26.

'_exptl_absorpt_correction_type' value 'Gaussian'
changed to 'gaussian' according to
/home/saulius/struct/COD-crude-data--automatic-downloads/rss-feeds/ACS/lib/dictionaries/cif_core.dic
dictionary named 'cif_core.dic' version 2.4.2 from 2011-04-26.

Automatic conversion script
Id: cif_fix_values 2281 2013-09-26 08:29:07Z andrius 

 Adding full bibliography for 4511785--4511789.cif.
;
_cod_original_cell_volume 584.53(8)
_cod_original_sg_symbol_H-M P21/c
_cod_database_code 4511788

loop_
_symmetry_equiv_pos_as_xyz
'x, y, z'
'-x, y+1/2, -z+1/2'
'-x, -y, -z'
'x, -y-1/2, z-1/2'

loop_
_atom_site_label
_atom_site_type_symbol
_atom_site_fract_x
_atom_site_fract_y
_atom_site_fract_z
_atom_site_U_iso_or_equiv
_atom_site_adp_type
_atom_site_occupancy
_atom_site_symmetry_multiplicity
_atom_site_calc_flag
_atom_site_refinement_flags
Ca1 Ca 0.0000 0.0000 0.0000 0.0274(4) Uani 1 2 d S
O1 O -0.0186(4) 0.1652(3) 0.1838(4) 0.0333(7) Uani 1 1 d .
C4 C 0.4163(6) 0.2417(4) 0.5433(5) 0.0302(9) Uani 1 1 d .
H4 H 0.4339 0.3248 0.5138 0.036 Uiso 1 1 calc R
O2 O 0.6601(4) 0.0198(3) 0.8673(4) 0.0353(7) Uani 1 1 d .
C1 C 0.0858(6) 0.2356(4) 0.3023(5) 0.0312(9) Uani 1 1 d .
N1 N 0.5294(5) 0.0707(3) 0.7300(4) 0.0317(8) Uani 1 1 d .
O3 O 0.0586(4) 0.3495(2) 0.3122(4) 0.0325(7) Uani 1 1 d .
C2 C 0.2472(6) 0.1767(4) 0.4478(5) 0.0298(9) Uani 1 1 d .
C3 C 0.2299(6) 0.0551(4) 0.4962(5) 0.0324(9) Uani 1 1 d .
H3 H 0.1210 0.0065 0.4296 0.039 Uiso 1 1 calc R
C5 C 0.5571(6) 0.1865(4) 0.6794(5) 0.0316(9) Uani 1 1 d .
H5 H 0.6755 0.2299 0.7389 0.038 Uiso 1 1 calc R
C6 C 0.3683(6) 0.0043(3) 0.6391(6) 0.0312(9) Uani 1 1 d .
H6 H 0.3510 -0.0775 0.6742 0.037 Uiso 1 1 calc R

loop_
_atom_site_aniso_label
_atom_site_aniso_U_11
_atom_site_aniso_U_22
_atom_site_aniso_U_33
_atom_site_aniso_U_23
_atom_site_aniso_U_13
_atom_site_aniso_U_12
Ca1 0.0303(7) 0.0226(6) 0.0276(6) 0.0004(4) 0.0064(5) 0.0003(4)
O1 0.0328(14) 0.0310(15) 0.0319(15) -0.0060(11) 0.0037(12) 0.0026(11)
C4 0.0321(19) 0.0269(19) 0.031(2) -0.0033(15) 0.0082(16) 0.0017(15)
O2 0.0310(15) 0.0397(16) 0.0309(15) 0.0042(12) 0.0028(12) 0.0033(12)
C1 0.031(2) 0.033(2) 0.031(2) -0.0005(16) 0.0114(16) 0.0008(16)
N1 0.0306(17) 0.0307(17) 0.0337(17) 0.0000(14) 0.0097(14) 0.0037(13)
O3 0.0376(15) 0.0254(14) 0.0328(15) -0.0001(11) 0.0084(12) 0.0039(11)
C2 0.0320(19) 0.0263(19) 0.032(2) -0.0043(15) 0.0114(16) -0.0002(15)
C3 0.032(2) 0.031(2) 0.036(2) -0.0018(17) 0.0125(16) 0.0015(16)
C5 0.031(2) 0.0279(19) 0.034(2) -0.0041(16) 0.0069(16) -0.0017(15)
C6 0.032(2) 0.027(2) 0.035(2) -0.0014(14) 0.0108(18) -0.0020(14)

loop_
_atom_type_symbol
_atom_type_description
_atom_type_scat_dispersion_real
_atom_type_scat_dispersion_imag
_atom_type_scat_source
C C 0.0181 0.0091 'International Tables Vol C Tables 4.2.6.8 and 6.1.1.4'
H H 0.0000 0.0000 'International Tables Vol C Tables 4.2.6.8 and 6.1.1.4'
N N 0.0311 0.0180 'International Tables Vol C Tables 4.2.6.8 and 6.1.1.4'
O O 0.0492 0.0322 'International Tables Vol C Tables 4.2.6.8 and 6.1.1.4'
Ca Ca 0.3641 1.2855 'International Tables Vol C Tables 4.2.6.8 and 6.1.1.4'

loop_
_geom_angle_atom_site_label_1
_geom_angle_atom_site_label_2
_geom_angle_atom_site_label_3
_geom_angle
_geom_angle_site_symmetry_1
_geom_angle_site_symmetry_3
O2 Ca1 O2 180.0 3_656 1_454
O2 Ca1 O3 89.98(10) 3_656 4_565
O2 Ca1 O3 90.02(10) 1_454 4_565
O2 Ca1 O3 90.02(10) 3_656 2_545
O2 Ca1 O3 89.98(10) 1_454 2_545
O3 Ca1 O3 180.00(9) 4_565 2_545
O2 Ca1 O1 88.26(10) 3_656 3
O2 Ca1 O1 91.74(10) 1_454 3
O3 Ca1 O1 94.08(10) 4_565 3
O3 Ca1 O1 85.92(10) 2_545 3
O2 Ca1 O1 91.74(10) 3_656 .
O2 Ca1 O1 88.26(10) 1_454 .
O3 Ca1 O1 85.92(10) 4_565 .
O3 Ca1 O1 94.08(10) 2_545 .
O1 Ca1 O1 180.00(13) 3 .
C1 O1 Ca1 143.2(3) . .
C5 C4 C2 120.4(4) . .
N1 O2 Ca1 141.4(2) . 1_656
O3 C1 O1 125.2(4) . .
O3 C1 C2 117.6(3) . .
O1 C1 C2 117.1(3) . .
O2 N1 C5 120.7(3) . .
O2 N1 C6 118.9(3) . .
C5 N1 C6 120.4(3) . .
C1 O3 Ca1 141.8(3) . 2
C3 C2 C4 117.3(4) . .
C3 C2 C1 120.7(3) . .
C4 C2 C1 121.9(4) . .
C6 C3 C2 120.9(4) . .
N1 C5 C4 120.7(4) . .
N1 C6 C3 120.1(4) . .

loop_
_geom_bond_atom_site_label_1
_geom_bond_atom_site_label_2
_geom_bond_distance
_geom_bond_site_symmetry_2
Ca1 O2 2.315(3) 3_656
Ca1 O2 2.315(3) 1_454
Ca1 O3 2.343(3) 4_565
Ca1 O3 2.343(3) 2_545
Ca1 O1 2.351(3) 3
Ca1 O1 2.351(3) .
O1 C1 1.266(5) .
C4 C5 1.369(5) .
C4 C2 1.395(5) .
O2 N1 1.322(4) .
O2 Ca1 2.315(3) 1_656
C1 O3 1.256(5) .
C1 C2 1.502(5) .
N1 C5 1.352(5) .
N1 C6 1.354(5) .
O3 Ca1 2.343(3) 2
C2 C3 1.390(6) .
C3 C6 1.374(6) .
